data_7100720
loop_
_publ_author_name
'D.V. Graham'
'E. Hevia'
'A.R. Kennedy'
'R.E. Mulvey'
'C.T. O'Hara'
'C. Talmard'

_publ_section_title
;
Building an extended inverse crown motif via
alkali-metal-mediated alpha-magnesiation of
furan
;
_journal_name_full 'Chemical Communications'
_journal_paper_doi 10.1039/b514985a
_journal_year 2006
_chemical_formula_sum 'C42 H58 Mg2 N2 Na2 O9'
_chemical_formula_weight 829.50
_space_group_IT_number 14
_symmetry_cell_setting monoclinic
_symmetry_space_group_name_Hall '-P 2ybc'
_symmetry_space_group_name_H-M 'P 1 21/c 1'
_cell_angle_alpha 90.00
_cell_angle_beta 90.043(2)
_cell_angle_gamma 90.00
_cell_formula_units_Z 4
_cell_length_a 15.5185(4)
_cell_length_b 12.6919(5)
_cell_length_c 22.3919(9)
_cell_measurement_temperature 123(2)
_cell_volume 4410.3(3)
_diffrn_ambient_temperature 123(2)
_exptl_crystal_density_diffrn 1.249
_cod_original_sg_symbol_H-M 'P 21/c'
_cod_database_code 7100720

loop_
_symmetry_equiv_pos_as_xyz
'x, y, z'
'-x, y+1/2, -z+1/2'
'-x, -y, -z'
'x, -y-1/2, z-1/2'

loop_
_atom_site_label
_atom_site_type_symbol
_atom_site_fract_x
_atom_site_fract_y
_atom_site_fract_z
_atom_site_U_iso_or_equiv
_atom_site_adp_type
_atom_site_occupancy
_atom_site_symmetry_multiplicity
_atom_site_calc_flag
_atom_site_refinement_flags
_atom_site_disorder_assembly
_atom_site_disorder_group
Mg1 Mg 0.74963(9) -0.72684(10) -0.85053(6) 0.0243(3) Uani 1 1 d . . .
Mg2 Mg 0.75207(9) -1.21638(10) -0.85038(6) 0.0232(3) Uani 1 1 d . . .
Na3 Na 0.74626(12) -0.97489(13) -0.93936(6) 0.0286(4) Uani 1 1 d . . .
Na4 Na 0.75228(12) -0.97492(13) -0.73006(6) 0.0269(3) Uani 1 1 d . . .
O1 O 0.85566(18) -0.9268(2) -0.80625(13) 0.0299(7) Uani 1 1 d . . .
O2 O 0.64862(18) -1.0114(2) -0.81029(13) 0.0287(7) Uani 1 1 d . . .
O3 O 0.81771(19) -1.1420(2) -0.72500(13) 0.0323(8) Uani 1 1 d . . .
O4 O 0.69161(19) -0.8043(2) -0.72684(13) 0.0318(8) Uani 1 1 d . . .
O5 O 0.6663(2) -0.8156(2) -0.96229(14) 0.0355(8) Uani 1 1 d . . .
O6 O 0.84641(19) -1.1249(2) -0.95292(13) 0.0321(7) Uani 1 1 d . . .
O7 O 0.6546(2) -1.0477(2) -0.65617(15) 0.0384(8) Uani 1 1 d . . .
O8 O 0.8500(2) -0.9011(2) -0.65444(15) 0.0390(8) Uani 1 1 d . . .
O9 O 0.7265(2) -1.0028(2) -1.04129(13) 0.0401(9) Uani 1 1 d . . .
N1 N 0.8340(2) -0.5842(3) -0.85699(15) 0.0272(9) Uani 1 1 d . . .
N2 N 0.6707(2) -0.3592(2) -0.84278(16) 0.0255(8) Uani 1 1 d . . .
C1 C 0.8853(3) -0.5784(4) -0.8016(2) 0.0378(12) Uani 1 1 d . . .
H1A H 0.9137 -0.6463 -0.7946 0.057 Uiso 1 1 calc R . .
H1B H 0.8473 -0.5621 -0.7679 0.057 Uiso 1 1 calc R . .
H1C H 0.9290 -0.5231 -0.8055 0.057 Uiso 1 1 calc R . .
C2 C 0.8939(3) -0.6021(4) -0.9072(2) 0.0382(13) Uani 1 1 d . . .
H2A H 0.9272 -0.6663 -0.8999 0.057 Uiso 1 1 calc R . .
H2B H 0.9331 -0.5419 -0.9107 0.057 Uiso 1 1 calc R . .
H2C H 0.8610 -0.6098 -0.9443 0.057 Uiso 1 1 calc R . .
C3 C 0.7913(3) -0.4817(3) -0.8701(2) 0.0327(11) Uani 1 1 d . . .
H3A H 0.7708 -0.4817 -0.9119 0.039 Uiso 1 1 calc R . .
H3B H 0.8340 -0.4242 -0.8658 0.039 Uiso 1 1 calc R . .
C4 C 0.7156(3) -0.4607(3) -0.8287(2) 0.0373(12) Uani 1 1 d . . .
H4A H 0.6739 -0.5194 -0.8321 0.045 Uiso 1 1 calc R . .
H4B H 0.7366 -0.4585 -0.7870 0.045 Uiso 1 1 calc R . .
C5 C 0.6112(3) -0.3388(4) -0.7927(2) 0.0424(13) Uani 1 1 d . . .
H5A H 0.5697 -0.3968 -0.7896 0.064 Uiso 1 1 calc R . .
H5B H 0.5803 -0.2727 -0.7998 0.064 Uiso 1 1 calc R . .
H5C H 0.6440 -0.3335 -0.7554 0.064 Uiso 1 1 calc R . .
C6 C 0.6191(3) -0.3669(4) -0.8976(2) 0.0377(12) Uani 1 1 d . . .
H6A H 0.5788 -0.4260 -0.8942 0.057 Uiso 1 1 calc R . .
H6B H 0.6573 -0.3783 -0.9318 0.057 Uiso 1 1 calc R . .
H6C H 0.5867 -0.3013 -0.9034 0.057 Uiso 1 1 calc R . .
C7 C 0.8413(3) -0.8586(3) -0.85558(19) 0.0253(10) Uani 1 1 d . . .
C8 C 0.9018(3) -0.8883(3) -0.89632(19) 0.0258(10) Uani 1 1 d . . .
H8 H 0.9087 -0.8576 -0.9347 0.031 Uiso 1 1 calc R . .
C9 C 0.9535(3) -0.9726(3) -0.8732(2) 0.0287(11) Uani 1 1 d . . .
H9 H 1.0001 -1.0069 -0.8926 0.034 Uiso 1 1 calc R . .
C10 C 0.9233(3) -0.9929(3) -0.8193(2) 0.0297(11) Uani 1 1 d . . .
H10 H 0.9451 -1.0457 -0.7933 0.036 Uiso 1 1 calc R . .
C11 C 0.6576(3) -1.0880(3) -0.85649(19) 0.0249(10) Uani 1 1 d . . .
C12 C 0.5941(3) -1.0638(3) -0.8970(2) 0.0280(11) Uani 1 1 d . . .
H12 H 0.5838 -1.1009 -0.9331 0.034 Uiso 1 1 calc R . .
C13 C 0.5459(3) -0.9748(4) -0.8770(2) 0.0336(12) Uani 1 1 d . . .
H13 H 0.4989 -0.9420 -0.8968 0.040 Uiso 1 1 calc R . .
C14 C 0.5807(3) -0.9471(4) -0.8244(2) 0.0334(12) Uani 1 1 d . . .
H14 H 0.5609 -0.8905 -0.8003 0.040 Uiso 1 1 calc R . .
C15 C 0.8242(3) -1.2250(3) -0.7678(2) 0.0260(11) Uani 1 1 d . . .
C16 C 0.8851(3) -1.2903(3) -0.7445(2) 0.0307(11) Uani 1 1 d . . .
H16 H 0.9046 -1.3532 -0.7631 0.037 Uiso 1 1 calc R . .
C17 C 0.9155(3) -1.2524(4) -0.6890(2) 0.0322(11) Uani 1 1 d . . .
H17 H 0.9573 -1.2847 -0.6640 0.039 Uiso 1 1 calc R . .
C18 C 0.8743(3) -1.1635(4) -0.6790(2) 0.0326(11) Uani 1 1 d . . .
H18 H 0.8823 -1.1202 -0.6448 0.039 Uiso 1 1 calc R . .
C19 C 0.6809(3) -0.7166(3) -0.7660(2) 0.0255(10) Uani 1 1 d . . .
C20 C 0.6239(3) -0.6539(4) -0.7370(2) 0.0307(11) Uani 1 1 d . . .
H20 H 0.6033 -0.5886 -0.7520 0.037 Uiso 1 1 calc R . .
C21 C 0.5990(3) -0.6980(3) -0.6815(2) 0.0299(11) Uani 1 1 d . . .
H21 H 0.5602 -0.6687 -0.6532 0.036 Uiso 1 1 calc R . .
C22 C 0.6413(3) -0.7891(4) -0.67730(19) 0.0338(12) Uani 1 1 d . . .
H22 H 0.6372 -0.8366 -0.6447 0.041 Uiso 1 1 calc R . .
C23 C 0.6825(3) -0.7164(3) -0.9352(2) 0.0290(11) Uani 1 1 d . . .
C24 C 0.6383(3) -0.6469(4) -0.9708(2) 0.0326(11) Uani 1 1 d . . .
H24 H 0.6363 -0.5729 -0.9645 0.039 Uiso 1 1 calc R . .
C25 C 0.5959(3) -0.7002(4) -1.0182(2) 0.0343(12) Uani 1 1 d . . .
H25 H 0.5619 -0.6696 -1.0489 0.041 Uiso 1 1 calc R . .
C26 C 0.6137(3) -0.8021(4) -1.0108(2) 0.0391(13) Uani 1 1 d . . .
H26 H 0.5929 -0.8573 -1.0356 0.047 Uiso 1 1 calc R . .
C27 C 0.8180(3) -1.2278(3) -0.93622(19) 0.0245(11) Uani 1 1 d . . .
C28 C 0.8535(3) -1.2930(4) -0.9772(2) 0.0350(12) Uani 1 1 d . . .
H28 H 0.8454 -1.3671 -0.9784 0.042 Uiso 1 1 calc R . .
C29 C 0.9050(3) -1.2344(4) -1.0182(2) 0.0358(12) Uani 1 1 d . . .
H29 H 0.9371 -1.2615 -1.0509 0.043 Uiso 1 1 calc R . .
C30 C 0.8989(3) -1.1338(4) -1.0012(2) 0.0353(12) Uani 1 1 d . . .
H30 H 0.9273 -1.0766 -1.0202 0.042 Uiso 1 1 calc R . .
C31 C 0.5783(3) -1.0973(4) -0.6784(2) 0.0529(15) Uani 1 1 d . . .
H31A H 0.5905 -1.1329 -0.7168 0.063 Uiso 1 1 calc R . .
H31B H 0.5327 -1.0440 -0.6852 0.063 Uiso 1 1 calc R . .
C32 C 0.5494(3) -1.1757(4) -0.6330(2) 0.0454(13) Uani 1 1 d . . .
H32A H 0.5721 -1.2469 -0.6420 0.055 Uiso 1 1 calc R . .
H32B H 0.4858 -1.1789 -0.6307 0.055 Uiso 1 1 calc R . .
C33 C 0.5881(3) -1.1321(4) -0.5757(2) 0.0482(14) Uani 1 1 d . . .
H33A H 0.5499 -1.0785 -0.5576 0.058 Uiso 1 1 calc R . .
H33B H 0.5986 -1.1889 -0.5463 0.058 Uiso 1 1 calc R . .
C34 C 0.6714(3) -1.0838(4) -0.5963(2) 0.0483(14) Uani 1 1 d . . .
H34A H 0.6880 -1.0242 -0.5701 0.058 Uiso 1 1 calc R . .
H34B H 0.7183 -1.1366 -0.5960 0.058 Uiso 1 1 calc R . .
C35 C 0.8404(4) -0.8861(4) -0.5911(2) 0.0548(15) Uani 1 1 d . . .
H35A H 0.8409 -0.9548 -0.5702 0.066 Uiso 1 1 calc R . .
H35B H 0.7853 -0.8501 -0.5823 0.066 Uiso 1 1 calc R . .
C36 C 0.9153(4) -0.8194(4) -0.5712(2) 0.0544(15) Uani 1 1 d . . .
H36A H 0.9611 -0.8635 -0.5532 0.065 Uiso 1 1 calc R . .
H36B H 0.8967 -0.7662 -0.5415 0.065 Uiso 1 1 calc R . .
C37 C 0.9470(4) -0.7667(5) -0.6280(2) 0.0628(17) Uani 1 1 d . . .
H37A H 0.9355 -0.6900 -0.6269 0.075 Uiso 1 1 calc R . .
H37B H 1.0097 -0.7780 -0.6332 0.075 Uiso 1 1 calc R . .
C38 C 0.8996(4) -0.8156(6) -0.6757(3) 0.087(2) Uani 1 1 d . . .
H38A H 0.8611 -0.7630 -0.6945 0.105 Uiso 1 1 calc R . .
H38B H 0.9404 -0.8411 -0.7065 0.105 Uiso 1 1 calc R . .
C39 C 0.7018(3) -1.1009(4) -1.0695(2) 0.0375(12) Uani 1 1 d . . .
H39A H 0.6413 -1.1188 -1.0597 0.045 Uiso 1 1 calc R . .
H39B H 0.7395 -1.1591 -1.0559 0.045 Uiso 1 1 calc R . .
C40 C 0.7120(3) -1.0829(4) -1.1351(2) 0.0478(14) Uani 1 1 d . . .
H40A H 0.6590 -1.0524 -1.1526 0.057 Uiso 1 1 calc R . .
H40B H 0.7260 -1.1493 -1.1561 0.057 Uiso 1 1 calc R . .
C41 C 0.7862(4) -1.0058(4) -1.1383(2) 0.0522(15) Uani 1 1 d . . .
H41A H 0.8423 -1.0429 -1.1375 0.063 Uiso 1 1 calc R . .
H41B H 0.7828 -0.9622 -1.1749 0.063 Uiso 1 1 calc R . .
C42 C 0.7740(3) -0.9395(4) -1.0829(2) 0.0430(13) Uani 1 1 d . . .
H42A H 0.8305 -0.9194 -1.0659 0.052 Uiso 1 1 calc R . .
H42B H 0.7416 -0.8745 -1.0926 0.052 Uiso 1 1 calc R . .

loop_
_atom_site_aniso_label
_atom_site_aniso_U_11
_atom_site_aniso_U_22
_atom_site_aniso_U_33
_atom_site_aniso_U_23
_atom_site_aniso_U_13
_atom_site_aniso_U_12
Mg1 0.0280(8) 0.0241(8) 0.0207(8) 0.0000(6) 0.0030(7) 0.0033(6)
Mg2 0.0257(8) 0.0228(8) 0.0210(8) 0.0014(6) 0.0018(7) 0.0034(6)
Na3 0.0325(8) 0.0266(8) 0.0268(8) 0.0004(8) -0.0007(9) -0.0039(7)
Na4 0.0306(8) 0.0239(8) 0.0263(8) 0.0002(8) 0.0010(9) 0.0023(7)
O1 0.0321(18) 0.0290(17) 0.0285(17) 0.0063(15) 0.0032(14) 0.0064(14)
O2 0.0281(17) 0.0269(17) 0.0312(18) -0.0024(15) 0.0032(13) 0.0067(14)
O3 0.0407(18) 0.0295(18) 0.0265(18) -0.0006(15) -0.0069(15) 0.0123(14)
O4 0.0433(19) 0.0267(18) 0.0256(18) 0.0026(15) 0.0082(14) 0.0078(14)
O5 0.044(2) 0.0302(18) 0.0321(19) -0.0046(15) -0.0105(16) 0.0048(15)
O6 0.0374(18) 0.0274(18) 0.0316(19) 0.0028(14) 0.0042(14) -0.0025(14)
O7 0.0388(19) 0.0338(19) 0.043(2) 0.0069(16) 0.0050(16) -0.0032(15)
O8 0.047(2) 0.0321(19) 0.038(2) -0.0058(16) -0.0082(16) -0.0072(15)
O9 0.061(3) 0.0315(19) 0.0279(17) 0.0005(14) 0.0021(15) 0.0051(15)
N1 0.030(2) 0.025(2) 0.027(2) 0.0030(17) 0.0014(17) 0.0094(16)
N2 0.0246(19) 0.0214(19) 0.030(2) 0.0032(17) -0.0006(16) 0.0061(15)
C1 0.035(3) 0.038(3) 0.041(3) -0.008(2) 0.000(2) 0.003(2)
C2 0.041(3) 0.035(3) 0.038(3) 0.005(2) 0.013(2) -0.004(2)
C3 0.033(2) 0.027(2) 0.039(3) 0.000(2) 0.004(2) 0.000(2)
C4 0.036(3) 0.029(3) 0.048(3) 0.003(2) 0.002(2) 0.004(2)
C5 0.034(3) 0.046(3) 0.047(3) 0.013(3) 0.007(2) 0.005(2)
C6 0.040(3) 0.028(3) 0.044(3) -0.001(2) -0.004(2) 0.000(2)
C7 0.028(2) 0.025(2) 0.023(2) -0.001(2) 0.001(2) -0.0025(19)
C8 0.027(3) 0.028(3) 0.022(2) -0.002(2) 0.0020(19) -0.004(2)
C9 0.022(3) 0.023(3) 0.041(3) -0.003(2) 0.008(2) 0.0033(19)
C10 0.028(3) 0.023(3) 0.038(3) 0.005(2) -0.004(2) 0.007(2)
C11 0.029(2) 0.026(3) 0.020(2) 0.000(2) 0.003(2) -0.001(2)
C12 0.032(3) 0.027(3) 0.025(3) 0.003(2) -0.001(2) -0.001(2)
C13 0.026(3) 0.029(3) 0.045(3) 0.003(2) -0.003(2) 0.005(2)
C14 0.025(3) 0.030(3) 0.045(3) 0.002(2) 0.008(2) 0.013(2)
C15 0.032(3) 0.027(3) 0.019(2) 0.000(2) 0.003(2) 0.000(2)
C16 0.036(3) 0.022(3) 0.034(3) -0.005(2) -0.001(2) 0.006(2)
C17 0.030(3) 0.033(3) 0.034(3) -0.001(2) -0.009(2) 0.004(2)
C18 0.042(3) 0.028(3) 0.028(3) -0.003(2) -0.008(2) 0.007(2)
C19 0.027(2) 0.020(3) 0.030(3) 0.001(2) 0.001(2) -0.0028(19)
C20 0.034(3) 0.027(3) 0.032(3) 0.007(2) 0.008(2) 0.006(2)
C21 0.036(3) 0.026(3) 0.028(3) -0.011(2) 0.010(2) -0.001(2)
C22 0.049(3) 0.031(3) 0.022(3) 0.002(2) 0.012(2) 0.005(2)
C23 0.028(3) 0.026(3) 0.033(3) -0.008(2) 0.008(2) 0.001(2)
C24 0.039(3) 0.029(3) 0.029(3) 0.003(2) -0.004(2) 0.009(2)
C25 0.035(3) 0.044(3) 0.024(3) 0.003(2) -0.007(2) 0.016(2)
C26 0.040(3) 0.047(3) 0.031(3) -0.009(3) -0.013(2) 0.004(2)
C27 0.027(3) 0.027(3) 0.019(2) 0.005(2) 0.001(2) -0.0027(19)
C28 0.049(3) 0.024(3) 0.032(3) 0.003(2) 0.004(2) 0.005(2)
C29 0.039(3) 0.049(3) 0.020(3) 0.003(2) 0.006(2) 0.012(3)
C30 0.031(3) 0.046(3) 0.028(3) 0.010(2) 0.002(2) -0.005(2)
C31 0.052(4) 0.059(4) 0.048(4) 0.015(3) -0.005(3) -0.013(3)
C32 0.045(3) 0.043(3) 0.048(3) 0.003(3) 0.009(3) -0.007(3)
C33 0.055(3) 0.051(4) 0.038(3) 0.007(3) 0.007(3) -0.008(3)
C34 0.045(3) 0.054(4) 0.045(3) 0.003(3) 0.002(3) -0.014(3)
C35 0.062(4) 0.060(4) 0.042(4) -0.003(3) -0.005(3) -0.021(3)
C36 0.058(4) 0.059(4) 0.046(4) -0.002(3) -0.006(3) -0.013(3)
C37 0.070(4) 0.072(4) 0.046(4) -0.018(3) 0.014(3) -0.029(3)
C38 0.086(5) 0.119(6) 0.056(4) 0.002(4) -0.002(4) -0.069(5)
C39 0.038(3) 0.035(3) 0.039(3) -0.007(2) -0.007(2) 0.000(2)
C40 0.040(3) 0.065(4) 0.038(3) -0.016(3) 0.000(2) 0.005(3)
C41 0.047(3) 0.080(4) 0.030(3) -0.007(3) 0.004(2) 0.002(3)
C42 0.052(3) 0.041(3) 0.036(3) 0.004(2) 0.006(2) 0.003(2)

loop_
_geom_bond_atom_site_label_1
_geom_bond_atom_site_label_2
_geom_bond_distance
_geom_bond_site_symmetry_2
_geom_bond_publ_flag
Mg1 C23 2.166(5) . ?
Mg1 C19 2.178(5) . ?
Mg1 C7 2.198(4) . ?
Mg1 N1 2.239(4) . ?
Mg1 Na3 3.724(2) . ?
Mg2 C15 2.163(5) . ?
Mg2 C27 2.183(4) . ?
Mg2 C11 2.197(4) . ?
Mg2 N2 2.216(4) 1_545 ?
Mg2 Na3 3.657(2) . ?
Na3 O9 2.330(3) . ?
Na3 O5 2.427(3) . ?
Na3 O6 2.476(3) . ?
Na3 C11 2.721(4) . ?
Na3 C12 2.784(5) . ?
Na3 C7 2.805(4) . ?
Na3 C8 2.821(5) . ?
Na4 O3 2.354(3) . ?
Na4 O4 2.363(3) . ?
Na4 O1 2.421(3) . ?
Na4 O7 2.427(3) . ?
Na4 O2 2.455(3) . ?
Na4 O8 2.458(3) . ?
O1 C10 1.375(5) . ?
O1 C7 1.422(5) . ?
O2 C14 1.370(5) . ?
O2 C11 1.426(5) . ?
O3 C18 1.380(5) . ?
O3 C15 1.429(5) . ?
O4 C22 1.370(5) . ?
O4 C19 1.426(5) . ?
O5 C26 1.370(5) . ?
O5 C23 1.420(5) . ?
O6 C30 1.359(5) . ?
O6 C27 1.429(5) . ?
O7 C31 1.431(6) . ?
O7 C34 1.441(6) . ?
O8 C38 1.413(6) . ?
O8 C35 1.438(6) . ?
O9 C42 1.435(5) . ?
O9 C39 1.447(5) . ?
N1 C1 1.475(6) . ?
N1 C2 1.477(5) . ?
N1 C3 1.489(5) . ?
N2 C6 1.469(6) . ?
N2 C5 1.477(6) . ?
N2 C4 1.497(5) . ?
N2 Mg2 2.216(4) 1_565 ?
C1 H1A 0.9800 . ?
C1 H1B 0.9800 . ?
C1 H1C 0.9800 . ?
C2 H2A 0.9800 . ?
C2 H2B 0.9800 . ?
C2 H2C 0.9800 . ?
C3 C4 1.520(6) . ?
C3 H3A 0.9900 . ?
C3 H3B 0.9900 . ?
C4 H4A 0.9900 . ?
C4 H4B 0.9900 . ?
C5 H5A 0.9800 . ?
C5 H5B 0.9800 . ?
C5 H5C 0.9800 . ?
C6 H6A 0.9800 . ?
C6 H6B 0.9800 . ?
C6 H6C 0.9800 . ?
C7 C8 1.363(6) . ?
C8 C9 1.434(6) . ?
C8 H8 0.9500 . ?
C9 C10 1.320(7) . ?
C9 H9 0.9500 . ?
C10 H10 0.9500 . ?
C11 C12 1.372(6) . ?
C12 C13 1.426(6) . ?
C12 H12 0.9500 . ?
C13 C14 1.342(7) . ?
C13 H13 0.9500 . ?
C14 H14 0.9500 . ?
C15 C16 1.361(6) . ?
C16 C17 1.411(6) . ?
C16 H16 0.9500 . ?
C17 C18 1.317(6) . ?
C17 H17 0.9500 . ?
C18 H18 0.9500 . ?
C19 C20 1.355(6) . ?
C20 C21 1.416(6) . ?
C20 H20 0.9500 . ?
C21 C22 1.333(6) . ?
C21 H21 0.9500 . ?
C22 H22 0.9500 . ?
C23 C24 1.373(6) . ?
C24 C25 1.421(7) . ?
C24 H24 0.9500 . ?
C25 C26 1.332(6) . ?
C25 H25 0.9500 . ?
C26 H26 0.9500 . ?
C27 C28 1.352(6) . ?
C28 C29 1.427(7) . ?
C28 H28 0.9500 . ?
C29 C30 1.336(7) . ?
C29 H29 0.9500 . ?
C30 H30 0.9500 . ?
C31 C32 1.492(7) . ?
C31 H31A 0.9900 . ?
C31 H31B 0.9900 . ?
C32 C33 1.520(7) . ?
C32 H32A 0.9900 . ?
C32 H32B 0.9900 . ?
C33 C34 1.503(7) . ?
C33 H33A 0.9900 . ?
C33 H33B 0.9900 . ?
C34 H34A 0.9900 . ?
C34 H34B 0.9900 . ?
C35 C36 1.506(7) . ?
C35 H35A 0.9900 . ?
C35 H35B 0.9900 . ?
C36 C37 1.520(7) . ?
C36 H36A 0.9900 . ?
C36 H36B 0.9900 . ?
C37 C38 1.437(7) . ?
C37 H37A 0.9900 . ?
C37 H37B 0.9900 . ?
C38 H38A 0.9900 . ?
C38 H38B 0.9900 . ?
C39 C40 1.496(6) . ?
C39 H39A 0.9900 . ?
C39 H39B 0.9900 . ?
C40 C41 1.513(7) . ?
C40 H40A 0.9900 . ?
C40 H40B 0.9900 . ?
C41 C42 1.511(6) . ?
C41 H41A 0.9900 . ?
C41 H41B 0.9900 . ?
C42 H42A 0.9900 . ?
C42 H42B 0.9900 . ?
